data_4065531
loop_
_publ_author_name
'Vajpayee, Vaishali'
'Song, Young Ho'
'Yang, Yoon Jung'
'Kang, Se Chan'
'Cook, Timothy R.'
'Kim, Dong Wook'
'Lah, Myoung Soo'
'Kim, In Su'
'Wang, Ming'
'Stang, Peter J.'
'Chi, Ki-Whan'

_publ_section_title
;
 Self-assembly of Cationic, Hetero- or Homo-nuclear Ru(II) Macrocyclic
 Rectangles and their Photophysical, Electrochemical and Biological
 Studies.
;
_journal_issue 23
_journal_name_full Organometallics
_journal_page_first 6482
_journal_page_last 6489
_journal_paper_doi 10.1021/om200908c
_journal_volume 30
_journal_year 2011
_chemical_formula_sum 'C38 H34 F6 N2 O10 Ru2 S2'
_chemical_formula_weight 1058.93
_chemical_name_systematic
;
 ?
;
_space_group_IT_number 14
_symmetry_cell_setting monoclinic
_symmetry_space_group_name_Hall '-P 2ybc'
_symmetry_space_group_name_H-M 'P 1 21/c 1'
_atom_sites_solution_hydrogens geom
_atom_sites_solution_primary direct
_atom_sites_solution_secondary difmap
_audit_creation_method SHELXL-97
_cell_angle_alpha 90.00
_cell_angle_beta 98.29(3)
_cell_angle_gamma 90.00
_cell_formula_units_Z 4
_cell_length_a 16.071(3)
_cell_length_b 11.221(2)
_cell_length_c 25.045(5)
_cell_measurement_reflns_used 26720
_cell_measurement_temperature 193(2)
_cell_measurement_theta_max 23.00
_cell_measurement_theta_min 3.06
_cell_volume 4469.2(15)
_computing_cell_refinement 'RAPID AUTO software'
_computing_data_collection 'RAPID AUTO software'
_computing_data_reduction 'RAPID AUTO software'
_computing_molecular_graphics 'Diamond 3.1e,ORTEP3'
_computing_publication_material WinGX
_computing_structure_refinement 'Bruker SHELXTL'
_computing_structure_solution 'Bruker SHELXTL'
_diffrn_ambient_temperature 193(2)
_diffrn_measured_fraction_theta_full 0.997
_diffrn_measured_fraction_theta_max 0.997
_diffrn_measurement_device_type 'Image plate detector'
_diffrn_measurement_method 'omega scan'
_diffrn_radiation_monochromator graphite
_diffrn_radiation_source 'fine-focus sealed tube'
_diffrn_radiation_type MoK\a
_diffrn_radiation_wavelength 0.71073
_diffrn_reflns_av_R_equivalents 0.0837
_diffrn_reflns_av_sigmaI/netI 0.0825
_diffrn_reflns_limit_h_max 15
_diffrn_reflns_limit_h_min -17
_diffrn_reflns_limit_k_max 12
_diffrn_reflns_limit_k_min -12
_diffrn_reflns_limit_l_max 27
_diffrn_reflns_limit_l_min -27
_diffrn_reflns_number 26720
_diffrn_reflns_theta_full 23.00
_diffrn_reflns_theta_max 23.00
_diffrn_reflns_theta_min 3.06
_exptl_absorpt_coefficient_mu 0.848
_exptl_absorpt_correction_T_max 0.9051
_exptl_absorpt_correction_T_min 0.0479
_exptl_absorpt_correction_type empirical
_exptl_absorpt_process_details 'RAPID AUTO software'
_exptl_crystal_colour 'DARK RED'
_exptl_crystal_density_diffrn 1.574
_exptl_crystal_density_method 'not measured'
_exptl_crystal_description NEEDLE
_exptl_crystal_F_000 2120
_exptl_crystal_size_max 9.14
_exptl_crystal_size_mid 0.79
_exptl_crystal_size_min 0.12
_platon_squeeze_details ' ?'
_refine_diff_density_max 1.147
_refine_diff_density_min -0.677
_refine_diff_density_rms 0.123
_refine_ls_extinction_method none
_refine_ls_goodness_of_fit_ref 0.916
_refine_ls_hydrogen_treatment constr
_refine_ls_matrix_type full
_refine_ls_number_parameters 398
_refine_ls_number_reflns 6210
_refine_ls_number_restraints 77
_refine_ls_restrained_S_all 0.942
_refine_ls_R_factor_all 0.1472
_refine_ls_R_factor_gt 0.0847
_refine_ls_shift/su_max 0.001
_refine_ls_shift/su_mean 0.000
_refine_ls_structure_factor_coef Fsqd
_refine_ls_weighting_details 'calc w=1/[\s^2^(Fo^2^)+(0.1659P)^2^+0.0000P] where P=(Fo^2^+2Fc^2^)/3'
_refine_ls_weighting_scheme calc
_refine_ls_wR_factor_gt 0.2342
_refine_ls_wR_factor_ref 0.2698
_reflns_number_gt 2878
_reflns_number_total 6210
_reflns_threshold_expression >2sigma(I)
_cod_data_source_file om200908c_si_002.cif
_cod_data_source_block o11_01mo
_cod_depositor_comments
;
The following automatic conversions were performed:

'_symmetry_cell_setting' value 'MONOCLINIC' changed to 'monoclinic'
according to /home/saulius/struct/CIF-dictionaries/cif_core.dic
dictionary named 'cif_core.dic' version 2.4.1 from
2010-06-29.

'_exptl_absorpt_correction_type' value 'Empirical'
changed to 'empirical' according to
/home/saulius/struct/CIF-dictionaries/cif_core.dic dictionary named
'cif_core.dic' version 2.4.1 from 2010-06-29.

Automatic conversion script
Id: cif_fix_values 1715 2011-07-08 13:25:40Z adriana 
;
_cod_original_cell_volume 4469.4(15)
_cod_original_sg_symbol_H-M P2(1)/c
_cod_database_code 4065531

loop_
_symmetry_equiv_pos_as_xyz
'x, y, z'
'-x, y+1/2, -z+1/2'
'-x, -y, -z'
'x, -y-1/2, z-1/2'

loop_
_atom_site_label
_atom_site_type_symbol
_atom_site_fract_x
_atom_site_fract_y
_atom_site_fract_z
_atom_site_U_iso_or_equiv
_atom_site_adp_type
_atom_site_occupancy
_atom_site_symmetry_multiplicity
_atom_site_calc_flag
_atom_site_refinement_flags
Ru1 Ru 0.03250(7) -0.03457(8) 0.30243(3) 0.0853(4) Uani 1 1 d .
Ru2 Ru 0.73311(8) 0.02960(18) 0.83515(4) 0.1603(8) Uani 1 1 d U
O1 O 0.0989(5) -0.1494(7) 0.2582(3) 0.089(2) Uani 1 1 d .
O2 O 0.0892(6) 0.0845(9) 0.2569(3) 0.101(3) Uani 1 1 d .
O3 O 0.1870(5) 0.0854(9) 0.2017(3) 0.117(3) Uani 1 1 d .
O4 O 0.1963(6) -0.1500(10) 0.2012(3) 0.126(4) Uani 1 1 d .
C1 C 0.1478(10) -0.0973(17) 0.2280(5) 0.104(4) Uani 1 1 d .
C2 C 0.1335(3) 0.0422(5) 0.23017(17) 0.097(5) Uani 1 1 d .
N1 N 0.1494(3) -0.0218(5) 0.35430(17) 0.097(3) Uani 1 1 d R
C3 C 0.1701(3) 0.0878(5) 0.37842(17) 0.121(5) Uani 1 1 d R
H3 H 0.1377 0.1564 0.3671 0.146 Uiso 1 1 calc R
C4 C 0.2384(3) 0.0972(5) 0.41913(17) 0.112(5) Uani 1 1 d R
H4 H 0.2526 0.1721 0.4356 0.135 Uiso 1 1 calc R
C5 C 0.2859(3) -0.0032(5) 0.43572(17) 0.125(5) Uani 1 1 d R
C6 C 0.2652(3) -0.1128(5) 0.41160(17) 0.135(6) Uani 1 1 d R
H6 H 0.2977 -0.1814 0.4229 0.162 Uiso 1 1 calc R
C7 C 0.1969(3) -0.1222(5) 0.37089(17) 0.120(5) Uani 1 1 d R
H7 H 0.1828 -0.1971 0.3544 0.144 Uiso 1 1 calc R
C8 C 0.3495(11) 0.0020(16) 0.4824(5) 0.153(7) Uani 1 1 d .
C9 C 0.4022(3) 0.0132(7) 0.5232(2) 0.146(6) Uani 1 1 d .
N2 N 0.6554(3) 0.0266(7) 0.7606(2) 0.122(4) Uani 1 1 d RU
C10 C 0.6327(3) -0.0818(7) 0.7358(2) 0.164(7) Uani 1 1 d R
H10 H 0.6507 -0.1543 0.7533 0.196 Uiso 1 1 calc R
C11 C 0.5836(3) -0.0840(7) 0.6853(2) 0.138(6) Uani 1 1 d R
H11 H 0.5681 -0.1581 0.6684 0.165 Uiso 1 1 calc R
C12 C 0.5573(3) 0.0221(7) 0.6597(2) 0.125(5) Uani 1 1 d R
C13 C 0.5800(3) 0.1305(7) 0.6845(2) 0.140(6) Uani 1 1 d R
H13 H 0.5598 0.2036 0.6684 0.168 Uiso 1 1 calc R
C14 C 0.6334(3) 0.1285(7) 0.7338(2) 0.122(5) Uani 1 1 d R
H14 H 0.6549 0.2018 0.7490 0.146 Uiso 1 1 calc R
C15 C 0.5042(10) 0.0201(16) 0.6100(6) 0.147(6) Uani 1 1 d .
C16 C 0.4637(3) 0.0194(4) 0.56496(16) 0.164(8) Uani 1 1 d .
C17 C -0.0383(3) -0.0824(4) 0.36630(16) 0.103(4) Uani 1 1 d R
C18 C -0.0599(3) -0.1599(4) 0.32324(16) 0.099(4) Uani 1 1 d R
H18 H -0.0560 -0.2435 0.3288 0.119 Uiso 1 1 calc R
C19 C -0.0872(3) -0.1150(4) 0.27199(16) 0.092(4) Uani 1 1 d R
H19 H -0.1020 -0.1679 0.2426 0.111 Uiso 1 1 calc R
C20 C -0.0929(3) 0.0075(4) 0.26379(16) 0.087(4) Uani 1 1 d R
C21 C -0.0713(3) 0.0850(4) 0.30685(16) 0.091(4) Uani 1 1 d R
H21 H -0.0752 0.1686 0.3013 0.109 Uiso 1 1 calc R
C22 C -0.0440(3) 0.0401(4) 0.35811(16) 0.089(4) Uani 1 1 d R
H22 H -0.0292 0.0930 0.3875 0.107 Uiso 1 1 calc R
C23 C -0.0051(11) -0.1257(11) 0.4240(4) 0.118(5) Uani 1 1 d .
H23 H 0.0448 -0.0760 0.4382 0.142 Uiso 1 1 calc R
C24 C -0.0741(11) -0.1026(14) 0.4594(5) 0.145(6) Uani 1 1 d .
H24A H -0.1163 -0.1449 0.4486 0.217 Uiso 1 1 calc R
H24B H -0.0898 -0.0200 0.4571 0.217 Uiso 1 1 d R
H24C H -0.0532 -0.1224 0.4962 0.217 Uiso 1 1 d R
C25 C 0.0221(12) -0.2584(12) 0.4275(5) 0.157(7) Uani 1 1 d .
H25A H -0.0201 -0.3020 0.4186 0.236 Uiso 1 1 calc R
H25B H 0.0467 -0.2766 0.4638 0.236 Uiso 1 1 d R
H25C H 0.0627 -0.2724 0.4036 0.236 Uiso 1 1 d R
C26 C -0.1203(5) 0.0593(8) 0.2077(2) 0.100(4) Uani 1 1 d .
H26A H -0.1691 0.0357 0.1959 0.150 Uiso 1 1 calc R
H26B H -0.0824 0.0342 0.1835 0.150 Uiso 1 1 d R
H26C H -0.1200 0.1447 0.2100 0.150 Uiso 1 1 d R
C27 C 0.7226(5) 0.1549(8) 0.9010(2) 0.193(8) Uani 1 1 d RDU
C28 C 0.7874(5) 0.0770(8) 0.9199(2) 0.141(6) Uani 1 1 d RU
H28 H 0.8408 0.1073 0.9351 0.169 Uiso 1 1 calc R
C29 C 0.7742(5) -0.0454(8) 0.9166(2) 0.169(7) Uani 1 1 d RU
H29 H 0.8185 -0.0986 0.9295 0.203 Uiso 1 1 calc R
C30 C 0.6961(5) -0.0898(8) 0.8944(2) 0.218(10) Uani 1 1 d RDU
C31 C 0.6313(5) -0.0119(8) 0.8755(2) 0.184(8) Uani 1 1 d RU
H31 H 0.5779 -0.0422 0.8603 0.221 Uiso 1 1 calc R
C32 C 0.6445(5) 0.1105(8) 0.8788(2) 0.200(9) Uani 1 1 d RU
H32 H 0.6002 0.1638 0.8659 0.240 Uiso 1 1 calc R
C33 C 0.7519(18) 0.2783(18) 0.8998(10) 0.246(11) Uani 1 1 d DU
H33 H 0.8055 0.2801 0.8839 0.296 Uiso 1 1 calc R
C34 C 0.686(2) 0.346(3) 0.8635(13) 0.367(19) Uani 1 1 d DU
H34A H 0.6450 0.3002 0.8534 0.550 Uiso 1 1 calc R
H34B H 0.7096 0.3736 0.8328 0.550 Uiso 1 1 d R
H34C H 0.6672 0.4123 0.8827 0.550 Uiso 1 1 d R
C35 C 0.769(2) 0.320(4) 0.9579(11) 0.39(2) Uani 1 1 d DU
H35A H 0.7374 0.3774 0.9624 0.589 Uiso 1 1 calc R
H35B H 0.8269 0.3455 0.9654 0.589 Uiso 1 1 d R
H35C H 0.7600 0.2559 0.9816 0.589 Uiso 1 1 d R
C36 C 0.6944(15) -0.2261(15) 0.8869(7) 0.228(10) Uani 1 1 d DU
H36A H 0.7399 -0.2487 0.8774 0.343 Uiso 1 1 calc R
H36B H 0.6486 -0.2477 0.8596 0.343 Uiso 1 1 d R
H36C H 0.6873 -0.2641 0.9203 0.343 Uiso 1 1 d R
S1T S 0.9862(2) 0.8684(3) 0.10546(11) 0.0881(10) Uani 1 1 d .
O1T O 0.9459(5) 0.8098(7) 0.1457(2) 0.096(2) Uani 1 1 d .
O2T O 1.0318(5) 0.9755(7) 0.1227(3) 0.098(2) Uani 1 1 d .
O3T O 1.0292(6) 0.7858(8) 0.0736(3) 0.119(3) Uani 1 1 d .
C1T C 0.8992(9) 0.9189(12) 0.0580(4) 0.086(4) Uani 1 1 d .
F1T F 0.9241(4) 0.9756(7) 0.0157(2) 0.108(2) Uani 1 1 d .
F2T F 0.8492(5) 0.8329(7) 0.0387(2) 0.124(3) Uani 1 1 d .
F3T F 0.8523(5) 0.9991(8) 0.0786(3) 0.120(3) Uani 1 1 d .

loop_
_atom_site_aniso_label
_atom_site_aniso_U_11
_atom_site_aniso_U_22
_atom_site_aniso_U_33
_atom_site_aniso_U_23
_atom_site_aniso_U_13
_atom_site_aniso_U_12
Ru1 0.1206(9) 0.0767(7) 0.0500(5) -0.0010(4) -0.0169(5) -0.0056(6)
Ru2 0.0767(9) 0.321(2) 0.0734(7) 0.0245(9) -0.0236(6) -0.0075(10)
O1 0.112(7) 0.092(6) 0.056(4) -0.012(4) -0.013(4) 0.000(5)
O2 0.117(8) 0.113(7) 0.067(5) 0.020(5) -0.011(4) -0.007(6)
O3 0.062(6) 0.180(9) 0.101(6) 0.043(6) -0.014(4) 0.000(6)
O4 0.094(7) 0.203(11) 0.069(5) -0.034(6) -0.030(5) 0.025(7)
C1 0.091(11) 0.157(15) 0.050(7) 0.007(9) -0.033(7) -0.024(10)
C2 0.086(11) 0.135(15) 0.060(8) 0.041(9) -0.029(7) -0.049(11)
N1 0.128(9) 0.099(7) 0.057(5) -0.016(5) -0.014(5) 0.011(6)
C3 0.138(12) 0.115(10) 0.094(8) -0.024(8) -0.041(8) 0.026(9)
C4 0.109(10) 0.115(10) 0.097(8) -0.033(8) -0.038(7) 0.030(8)
C5 0.140(13) 0.150(13) 0.072(8) -0.029(8) -0.023(8) 0.033(10)
C6 0.149(13) 0.161(14) 0.078(8) -0.023(9) -0.036(8) 0.047(11)
C7 0.166(13) 0.097(10) 0.080(7) 0.000(7) -0.039(8) 0.037(9)
C8 0.135(14) 0.227(18) 0.079(9) -0.044(9) -0.041(9) 0.042(12)
C9 0.122(13) 0.201(17) 0.099(10) -0.012(10) -0.039(9) 0.048(11)
N2 0.095(8) 0.176(11) 0.083(7) 0.019(7) -0.023(6) 0.005(7)
C10 0.145(15) 0.212(19) 0.118(12) -0.001(12) -0.037(11) 0.034(13)
C11 0.083(10) 0.196(16) 0.119(10) -0.002(11) -0.037(8) 0.006(10)
C12 0.085(10) 0.189(16) 0.086(9) -0.006(9) -0.036(7) 0.029(10)
C13 0.119(12) 0.204(18) 0.083(8) -0.004(10) -0.027(8) 0.037(11)
C14 0.102(11) 0.145(14) 0.108(10) 0.000(9) -0.019(8) -0.008(9)
C15 0.116(12) 0.223(18) 0.088(9) -0.014(10) -0.033(9) 0.034(11)
C16 0.128(14) 0.222(19) 0.119(12) -0.041(11) -0.061(11) 0.047(12)
C17 0.154(13) 0.088(9) 0.061(6) -0.010(6) -0.009(7) -0.012(8)
C18 0.166(13) 0.068(8) 0.065(6) -0.003(6) 0.025(7) -0.016(7)
C19 0.122(10) 0.074(8) 0.077(7) -0.001(6) 0.003(6) -0.024(7)
C20 0.115(10) 0.102(9) 0.039(5) -0.005(5) -0.004(5) -0.005(7)
C21 0.145(11) 0.045(6) 0.078(7) 0.005(5) -0.002(7) 0.018(6)
C22 0.149(11) 0.053(7) 0.061(6) -0.002(5) -0.002(6) 0.020(7)
C23 0.214(17) 0.080(9) 0.060(7) 0.022(6) 0.018(8) 0.001(9)
C24 0.23(2) 0.119(12) 0.080(8) 0.015(8) 0.014(10) -0.001(12)
C25 0.30(2) 0.095(11) 0.076(8) 0.016(8) 0.009(10) -0.002(12)
C26 0.124(11) 0.112(10) 0.056(6) -0.003(6) -0.012(6) 0.019(8)
C27 0.202(16) 0.285(19) 0.090(9) -0.011(12) 0.016(10) -0.016(15)
C28 0.115(11) 0.214(15) 0.089(8) 0.024(9) 0.002(8) 0.021(11)
C29 0.128(12) 0.266(17) 0.100(9) 0.037(11) -0.029(9) -0.044(12)
C30 0.247(19) 0.258(18) 0.152(14) 0.056(14) 0.047(14) -0.039(16)
C31 0.121(12) 0.300(19) 0.135(12) 0.034(13) 0.031(10) -0.032(13)
C32 0.175(15) 0.259(18) 0.161(13) -0.022(14) 0.005(12) 0.010(14)
C33 0.248(19) 0.28(2) 0.206(15) -0.023(15) 0.026(15) 0.036(16)
C34 0.39(3) 0.37(3) 0.35(3) -0.05(3) 0.06(3) 0.13(3)
C35 0.43(4) 0.48(4) 0.26(2) -0.11(3) 0.02(3) 0.06(3)
C36 0.26(2) 0.30(3) 0.120(12) 0.067(15) -0.006(13) -0.04(2)
S1T 0.107(3) 0.086(2) 0.0630(16) 0.0097(16) -0.0157(15) -0.0027(19)
O1T 0.138(7) 0.089(5) 0.057(4) 0.018(4) 0.000(4) -0.007(5)
O2T 0.101(6) 0.107(6) 0.076(5) 0.006(4) -0.025(4) -0.013(5)
O3T 0.163(9) 0.113(7) 0.079(5) 0.003(5) 0.014(5) 0.030(6)
C1T 0.100(10) 0.092(9) 0.057(6) 0.010(6) -0.024(6) -0.011(8)
F1T 0.111(6) 0.136(6) 0.071(4) 0.023(4) -0.010(4) -0.005(4)
F2T 0.126(6) 0.145(7) 0.089(4) 0.009(4) -0.027(4) -0.043(5)
F3T 0.112(6) 0.151(7) 0.088(5) 0.006(5) -0.019(4) 0.020(5)

loop_
_atom_type_symbol
_atom_type_description
_atom_type_scat_dispersion_real
_atom_type_scat_dispersion_imag
_atom_type_scat_source
C C 0.0033 0.0016 'International Tables Vol C Tables 4.2.6.8 and 6.1.1.4'
H H 0.0000 0.0000 'International Tables Vol C Tables 4.2.6.8 and 6.1.1.4'
N N 0.0061 0.0033 'International Tables Vol C Tables 4.2.6.8 and 6.1.1.4'
O O 0.0106 0.0060 'International Tables Vol C Tables 4.2.6.8 and 6.1.1.4'
F F 0.0171 0.0103 'International Tables Vol C Tables 4.2.6.8 and 6.1.1.4'
S S 0.1246 0.1234 'International Tables Vol C Tables 4.2.6.8 and 6.1.1.4'
Ru Ru -1.2594 0.8363 'International Tables Vol C Tables 4.2.6.8 and 6.1.1.4'

loop_
_geom_angle_atom_site_label_1
_geom_angle_atom_site_label_2
_geom_angle_atom_site_label_3
_geom_angle
_geom_angle_site_symmetry_1
_geom_angle_site_symmetry_3
O2 Ru1 O1 78.8(4) . .
O2 Ru1 N1 82.6(3) . .
O1 Ru1 N1 83.8(2) . .
O2 Ru1 C21 91.8(3) . .
O1 Ru1 C21 150.3(2) . .
N1 Ru1 C21 123.2(2) . .
O2 Ru1 C22 116.5(3) . .
O1 Ru1 C22 164.6(3) . .
N1 Ru1 C22 96.56(19) . .
C21 Ru1 C22 37.61(9) . .
O2 Ru1 C20 94.0(3) . .
O1 Ru1 C20 114.3(2) . .
N1 Ru1 C20 160.7(2) . .
C21 Ru1 C20 37.60(9) . .
C22 Ru1 C20 67.84(16) . .
O2 Ru1 C17 153.6(3) . .
O1 Ru1 C17 127.1(3) . .
N1 Ru1 C17 94.43(19) . .
C21 Ru1 C17 67.82(16) . .
C22 Ru1 C17 37.57(9) . .
C20 Ru1 C17 80.16(19) . .
O2 Ru1 C19 121.3(3) . .
O1 Ru1 C19 93.0(2) . .
N1 Ru1 C19 154.9(2) . .
C21 Ru1 C19 67.79(16) . .
C22 Ru1 C19 80.16(19) . .
C20 Ru1 C19 37.54(9) . .
C17 Ru1 C19 67.72(16) . .
O2 Ru1 C18 158.8(2) . .
O1 Ru1 C18 98.5(3) . .
N1 Ru1 C18 118.20(19) . .
C21 Ru1 C18 80.16(19) . .
C22 Ru1 C18 67.76(16) . .
C20 Ru1 C18 67.73(15) . .
C17 Ru1 C18 37.52(9) . .
C19 Ru1 C18 37.50(9) . .
O4 Ru2 N2 85.0(3) 3_656 .
O4 Ru2 C31 151.3(4) 3_656 .
N2 Ru2 C31 91.1(2) . .
O4 Ru2 C32 113.6(4) 3_656 .
N2 Ru2 C32 96.2(3) . .
C31 Ru2 C32 38.50(13) . .
O4 Ru2 O3 78.5(4) 3_656 3_656
N2 Ru2 O3 85.6(3) . 3_656
C31 Ru2 O3 129.6(4) . 3_656
C32 Ru2 O3 167.8(4) . 3_656
O4 Ru2 C30 160.2(3) 3_656 .
N2 Ru2 C30 114.7(3) . .
C31 Ru2 C30 38.24(13) . .
C32 Ru2 C30 68.7(2) . .
O3 Ru2 C30 99.6(4) 3_656 .
O4 Ru2 C27 91.1(4) 3_656 .
N2 Ru2 C27 125.5(3) . .
C31 Ru2 C27 68.3(2) . .
C32 Ru2 C27 37.56(12) . .
O3 Ru2 C27 146.5(3) 3_656 .
C30 Ru2 C27 79.70(19) . .
O4 Ru2 C29 123.1(3) 3_656 .
N2 Ru2 C29 151.1(3) . .
C31 Ru2 C29 67.80(19) . .
C32 Ru2 C29 79.69(19) . .
O3 Ru2 C29 92.9(3) 3_656 .
C30 Ru2 C29 37.11(11) . .
C27 Ru2 C29 66.17(16) . .
O4 Ru2 C28 95.7(3) 3_656 .
N2 Ru2 C28 162.0(3) . .
C31 Ru2 C28 79.68(19) . .
C32 Ru2 C28 66.96(18) . .
O3 Ru2 C28 112.3(3) 3_656 .
C30 Ru2 C28 66.55(16) . .
C27 Ru2 C28 36.53(10) . .
C29 Ru2 C28 36.33(9) . .
C1 O1 Ru1 115.3(10) . .
C2 O2 Ru1 114.6(7) . .
C2 O3 Ru2 120.4(7) . 3_656
C1 O4 Ru2 110.7(11) . 3_656
O4 C1 O1 125.1(17) . .
O4 C1 C2 126.3(14) . .
O1 C1 C2 108.6(13) . .
O2 C2 O3 133.3(9) . .
O2 C2 C1 122.3(9) . .
O3 C2 C1 103.9(9) . .
C3 N1 C7 120.0 . .
C3 N1 Ru1 117.38(16) . .
C7 N1 Ru1 121.77(16) . .
N1 C3 C4 120.0 . .
C5 C4 C3 120.0 . .
C4 C5 C6 120.0 . .
C4 C5 C8 120.4(7) . .
C6 C5 C8 119.1(7) . .
C7 C6 C5 120.0 . .
C6 C7 N1 120.0 . .
C9 C8 C5 176.0(15) . .
C8 C9 C16 174.8(10) . .
C14 N2 C10 119.1 . .
C14 N2 Ru2 120.7(2) . .
C10 N2 Ru2 119.8(2) . .
C11 C10 N2 120.0 . .
C10 C11 C12 120.0 . .
C13 C12 C11 120.0 . .
C13 C12 C15 119.8(8) . .
C11 C12 C15 120.1(8) . .
C12 C13 C14 118.0 . .
N2 C14 C13 122.5 . .
C16 C15 C12 174.8(17) . .
C15 C16 C9 164.4(11) . .
C18 C17 C22 120.0 . .
C18 C17 C23 122.9(5) . .
C22 C17 C23 117.1(5) . .
C18 C17 Ru1 71.34(12) . .
C22 C17 Ru1 71.08(13) . .
C23 C17 Ru1 128.6(7) . .
C19 C18 C17 120.0 . .
C19 C18 Ru1 71.22(11) . .
C17 C18 Ru1 71.14(11) . .
C18 C19 C20 120.0 . .
C18 C19 Ru1 71.28(12) . .
C20 C19 Ru1 71.10(13) . .
C19 C20 C21 120.0 . .
C19 C20 C26 121.1(4) . .
C21 C20 C26 118.9(4) . .
C19 C20 Ru1 71.36(13) . .
C21 C20 Ru1 71.10(12) . .
C26 C20 Ru1 128.5(4) . .
C22 C21 C20 120.0 . .
C22 C21 Ru1 71.22(11) . .
C20 C21 Ru1 71.30(11) . .
C21 C22 C17 120.0 . .
C21 C22 Ru1 71.17(12) . .
C17 C22 Ru1 71.34(13) . .
C24 C23 C17 107.8(11) . .
C24 C23 C25 110.5(12) . .
C17 C23 C25 114.3(9) . .
C28 C27 C32 120.0 . .
C28 C27 C33 112.0(12) . .
C32 C27 C33 127.2(12) . .
C28 C27 Ru2 73.60(19) . .
C32 C27 Ru2 68.4(2) . .
C33 C27 Ru2 122.1(11) . .
C29 C28 C27 120.0 . .
C29 C28 Ru2 70.9(2) . .
C27 C28 Ru2 69.9(2) . .
C28 C29 C30 120.0 . .
C28 C29 Ru2 72.7(2) . .
C30 C29 Ru2 68.6(2) . .
C29 C30 C31 120.0 . .
C29 C30 C36 113.8(9) . .
C31 C30 C36 125.7(9) . .
C29 C30 Ru2 74.3(2) . .
C31 C30 Ru2 68.9(2) . .
C36 C30 Ru2 122.6(8) . .
C32 C31 C30 120.0 . .
C32 C31 Ru2 71.7(2) . .
C30 C31 Ru2 72.8(2) . .
C31 C32 C27 120.0 . .
C31 C32 Ru2 69.8(2) . .
C27 C32 Ru2 74.1(2) . .
C27 C33 C34 107(2) . .
C27 C33 C35 107(2) . .
C34 C33 C35 116(3) . .
O1T S1T O2T 115.7(5) . .
O1T S1T O3T 112.9(5) . .
O2T S1T O3T 115.7(6) . .
O1T S1T C1T 102.8(6) . .
O2T S1T C1T 104.4(5) . .
O3T S1T C1T 103.0(6) . .
F2T C1T F3T 107.0(12) . .
F2T C1T F1T 107.2(9) . .
F3T C1T F1T 103.6(10) . .
F2T C1T S1T 113.1(9) . .
F3T C1T S1T 113.0(8) . .
F1T C1T S1T 112.3(10) . .

loop_
_geom_bond_atom_site_label_1
_geom_bond_atom_site_label_2
_geom_bond_distance
_geom_bond_site_symmetry_2
Ru1 O2 2.053(9) .
Ru1 O1 2.089(8) .
Ru1 N1 2.129(5) .
Ru1 C21 2.156(5) .
Ru1 C22 2.156(5) .
Ru1 C20 2.158(5) .
Ru1 C17 2.160(5) .
Ru1 C19 2.162(5) .
Ru1 C18 2.162(5) .
Ru2 O4 2.058(12) 3_656
Ru2 N2 2.092(5) .
Ru2 C31 2.096(7) .
Ru2 C32 2.120(7) .
Ru2 O3 2.123(10) 3_656
Ru2 C30 2.145(7) .
Ru2 C27 2.193(7) .
Ru2 C29 2.217(6) .
Ru2 C28 2.240(6) .
O1 C1 1.306(16) .
O2 C2 1.148(10) .
O3 C2 1.289(11) .
O3 Ru2 2.123(10) 3_656
O4 C1 1.249(17) .
O4 Ru2 2.058(12) 3_656
C1 C2 1.58(2) .
N1 C3 1.3899 .
N1 C7 1.3900 .
C3 C4 1.3900 .
C4 C5 1.3900 .
C5 C6 1.3900 .
C5 C8 1.438(13) .
C6 C7 1.3900 .
C8 C9 1.236(13) .
C9 C16 1.334(6) .
N2 C14 1.3476 .
N2 C10 1.3900 .
C10 C11 1.3900 .
C11 C12 1.3900 .
C12 C13 1.3900 .
C12 C15 1.403(13) .
C13 C14 1.3990 .
C15 C16 1.219(13) .
C17 C18 1.3900 .
C17 C22 1.3900 .
C17 C23 1.544(11) .
C18 C19 1.3900 .
C19 C20 1.3900 .
C20 C21 1.3900 .
C20 C26 1.527(7) .
C21 C22 1.3900 .
C23 C24 1.539(19) .
C23 C25 1.551(17) .
C27 C28 1.3900 .
C27 C32 1.3900 .
C27 C33 1.464(18) .
C28 C29 1.3900 .
C29 C30 1.3900 .
C30 C31 1.3900 .
C30 C36 1.541(16) .
C31 C32 1.3900 .
C33 C34 1.499(18) .
C33 C35 1.516(17) .
S1T O1T 1.434(7) .
S1T O2T 1.440(8) .
S1T O3T 1.460(9) .
S1T C1T 1.791(11) .
C1T F2T 1.302(12) .
C1T F3T 1.325(15) .
C1T F1T 1.345(13) .

loop_
_platon_squeeze_void_nr
_platon_squeeze_void_average_x
_platon_squeeze_void_average_y
_platon_squeeze_void_average_z
_platon_squeeze_void_volume
_platon_squeeze_void_count_electrons
1 0.500 0.000 1.000 568.6 41.4
2 0.500 0.500 0.500 568.1 41.4
